data_7206516
loop_
_publ_author_name
'Lemmerer, Andreas'
'Esterhuysen, Catharine'

_publ_section_title
;
 OHphenol&#x22EF;OHalcohol hydrogen-bonding as the preferred
 hydrogen-bonded interaction in the crystal structures of three isomers
 of methylolphenol: analysis of hydrogen-bonding interactions in phenol
 and alcohol containing molecules
;
_journal_issue 19
_journal_name_full CrystEngComm
_journal_page_first 5773
_journal_paper_doi 10.1039/c1ce05442b
_journal_volume 13
_journal_year 2011
_chemical_formula_moiety 'C7 H8 O2'
_chemical_formula_sum 'C7 H8 O2'
_chemical_formula_weight 124.13
_chemical_name_systematic
;
2-hydroxybenzylalcohol
;
_space_group_IT_number 14
_symmetry_cell_setting monoclinic
_symmetry_space_group_name_Hall '-P 2ybc'
_symmetry_space_group_name_H-M 'P 1 21/c 1'
_atom_sites_solution_hydrogens geom
_atom_sites_solution_primary direct
_atom_sites_solution_secondary difmap
_audit_conform_dict_location ftp://ftp.iucr.org/pub/cif_core.dic
_audit_conform_dict_name cif_core.dic
_audit_conform_dict_version 2.3
_audit_creation_date 2009-04-28T15:59:09-00:00
_audit_creation_method 'WinGX routine CIF_UPDATE'
_cell_angle_alpha 90
_cell_angle_beta 106.483(3)
_cell_angle_gamma 90
_cell_formula_units_Z 4
_cell_length_a 14.0471(12)
_cell_length_b 5.3712(4)
_cell_length_c 8.5718(8)
_cell_measurement_reflns_used 1016
_cell_measurement_temperature 173(2)
_cell_measurement_theta_max 27.64
_cell_measurement_theta_min 3.02
_cell_volume 620.16(9)
_computing_cell_refinement 'Bruker SAINT+, Bruker (1999)'
_computing_data_collection 'Bruker SMART, Bruker (1998)'
_computing_data_reduction 'Bruker SAINT+'
_computing_molecular_graphics
;
Ortep-3 for Windows (Farrugia, 1997) and DIAMOND (Brandenburg, 1999)
;
_computing_publication_material
;
WinGX publication routines (Farrugia, 1999) and PLATON (Spek, 2003)
;
_computing_structure_refinement 'SHELXL-97 (Sheldrick, 2008)'
_computing_structure_solution 'SHELXS-97 (Sheldrick, 2008)'
_diffrn_ambient_temperature 173(2)
_diffrn_measured_fraction_theta_full 0.996
_diffrn_measured_fraction_theta_max 0.996
_diffrn_measurement_device_type 'Bruker SMART 1K CCD area detector'
_diffrn_measurement_method '\w scans'
_diffrn_radiation_monochromator graphite
_diffrn_radiation_type MoK\a
_diffrn_radiation_wavelength 0.71073
_diffrn_reflns_av_R_equivalents 0.0476
_diffrn_reflns_av_unetI/netI 0.0562
_diffrn_reflns_limit_h_max 17
_diffrn_reflns_limit_h_min -18
_diffrn_reflns_limit_k_max 7
_diffrn_reflns_limit_k_min -6
_diffrn_reflns_limit_l_max 11
_diffrn_reflns_limit_l_min -11
_diffrn_reflns_number 3797
_diffrn_reflns_theta_full 28
_diffrn_reflns_theta_max 28
_diffrn_reflns_theta_min 1.51
_diffrn_standards_number 0
_exptl_absorpt_coefficient_mu 0.097
_exptl_absorpt_correction_type none
_exptl_crystal_colour colourless
_exptl_crystal_density_diffrn 1.33
_exptl_crystal_density_meas 0
_exptl_crystal_density_method 'not measured'
_exptl_crystal_description plate
_exptl_crystal_F_000 264
_exptl_crystal_size_max 0.57
_exptl_crystal_size_mid 0.28
_exptl_crystal_size_min 0.03
_refine_diff_density_max 0.213
_refine_diff_density_min -0.176
_refine_diff_density_rms 0.039
_refine_ls_extinction_method none
_refine_ls_goodness_of_fit_ref 0.917
_refine_ls_hydrogen_treatment mixed
_refine_ls_matrix_type full
_refine_ls_number_parameters 88
_refine_ls_number_reflns 1488
_refine_ls_number_restraints 0
_refine_ls_restrained_S_all 0.917
_refine_ls_R_factor_all 0.0679
_refine_ls_R_factor_gt 0.0383
_refine_ls_shift/su_max 0
_refine_ls_shift/su_mean 0
_refine_ls_structure_factor_coef Fsqd
_refine_ls_weighting_details 'calc w=1/[\s^2^(Fo^2^)+(0.0370P)^2^] where P=(Fo^2^+2Fc^2^)/3'
_refine_ls_weighting_scheme calc
_refine_ls_wR_factor_gt 0.0772
_refine_ls_wR_factor_ref 0.0865
_reflns_number_gt 976
_reflns_number_total 1488
_reflns_threshold_expression >2sigma(I)
_cod_data_source_file c1ce05442b.txt
_cod_data_source_block 1
_cod_depositor_comments
;
The following automatic conversions were performed:

'_symmetry_cell_setting' value 'Monoclinic' changed to 'monoclinic'
according to /home/saulius/struct/CIF-dictionaries/cif_core.dic
dictionary named 'cif_core.dic' version 2.4.1 from 2010-06-29.

Automatic conversion script
Id: cif_fix_values 1715 2011-07-08 13:25:40Z adriana 
;
_cod_original_sg_symbol_H-M P2(1)/c
_cod_database_code 7206516

loop_
_symmetry_equiv_pos_as_xyz
'x, y, z'
'-x, y+1/2, -z+1/2'
'-x, -y, -z'
'x, -y-1/2, z-1/2'

loop_
_atom_site_label
_atom_site_type_symbol
_atom_site_fract_x
_atom_site_fract_y
_atom_site_fract_z
_atom_site_U_iso_or_equiv
_atom_site_adp_type
_atom_site_occupancy
_atom_site_symmetry_multiplicity
_atom_site_calc_flag
_atom_site_refinement_flags
C1 C 0.71560(10) 0.3970(2) 0.66693(16) 0.0252(3) Uani 1 1 d .
C2 C 0.70672(9) 0.6073(2) 0.75796(16) 0.0250(3) Uani 1 1 d .
C3 C 0.78981(10) 0.7287(3) 0.85256(16) 0.0300(3) Uani 1 1 d .
H3 H 0.7827 0.8718 0.9135 0.036 Uiso 1 1 calc R
C4 C 0.88320(11) 0.6417(3) 0.85831(18) 0.0361(4) Uani 1 1 d .
H4 H 0.9404 0.7255 0.923 0.043 Uiso 1 1 calc R
C5 C 0.89397(11) 0.4331(3) 0.77034(19) 0.0385(4) Uani 1 1 d .
H5 H 0.9583 0.3728 0.7749 0.046 Uiso 1 1 calc R
C6 C 0.81067(11) 0.3132(3) 0.67602(17) 0.0339(4) Uani 1 1 d .
H6 H 0.8184 0.1699 0.6158 0.041 Uiso 1 1 calc R
C7 C 0.62571(10) 0.2690(2) 0.56158(16) 0.0288(3) Uani 1 1 d .
H7A H 0.6445 0.1047 0.5271 0.035 Uiso 1 1 calc R
H7B H 0.5768 0.2419 0.6234 0.035 Uiso 1 1 calc R
O1 O 0.58259(7) 0.41994(17) 0.42152(12) 0.0306(3) Uani 1 1 d .
O2 O 0.61279(7) 0.68704(17) 0.75092(12) 0.0306(3) Uani 1 1 d .
H1 H 0.5205(12) 0.386(3) 0.381(2) 0.046 Uiso 1 1 d .
H2 H 0.6134(11) 0.814(3) 0.810(2) 0.046 Uiso 1 1 d .

loop_
_atom_site_aniso_label
_atom_site_aniso_U_11
_atom_site_aniso_U_22
_atom_site_aniso_U_33
_atom_site_aniso_U_23
_atom_site_aniso_U_13
_atom_site_aniso_U_12
C1 0.0324(8) 0.0225(7) 0.0216(7) 0.0043(6) 0.0091(6) 0.0026(6)
C2 0.0279(8) 0.0248(7) 0.0230(7) 0.0049(6) 0.0084(6) 0.0041(6)
C3 0.0328(8) 0.0291(7) 0.0284(8) -0.0015(6) 0.0090(7) -0.0009(6)
C4 0.0286(8) 0.0464(9) 0.0315(8) 0.0044(7) 0.0057(7) -0.0027(7)
C5 0.0308(8) 0.0485(9) 0.0380(9) 0.0075(8) 0.0124(8) 0.0129(7)
C6 0.0428(9) 0.0317(8) 0.0300(8) 0.0043(7) 0.0146(7) 0.0111(7)
C7 0.0421(9) 0.0210(7) 0.0252(7) 0.0011(6) 0.0123(7) 0.0014(6)
O1 0.0302(5) 0.0354(6) 0.0252(5) 0.0046(4) 0.0064(5) -0.0060(4)
O2 0.0283(5) 0.0280(5) 0.0349(6) -0.0094(5) 0.0079(5) 0.0019(4)

loop_
_atom_type_symbol
_atom_type_description
_atom_type_scat_dispersion_real
_atom_type_scat_dispersion_imag
_atom_type_scat_source
C C 0.0033 0.0016 'International Tables Vol C Tables 4.2.6.8 and 6.1.1.4'
H H 0 0 'International Tables Vol C Tables 4.2.6.8 and 6.1.1.4'
O O 0.0106 0.006 'International Tables Vol C Tables 4.2.6.8 and 6.1.1.4'

loop_
_geom_angle_atom_site_label_1
_geom_angle_atom_site_label_2
_geom_angle_atom_site_label_3
_geom_angle
C6 C1 C2 117.81(13)
C6 C1 C7 121.21(12)
C2 C1 C7 120.98(12)
O2 C2 C3 121.34(11)
O2 C2 C1 117.68(12)
C3 C2 C1 120.98(12)
C4 C3 C2 119.80(13)
C4 C3 H3 120.1
C2 C3 H3 120.1
C3 C4 C5 120.34(14)
C3 C4 H4 119.8
C5 C4 H4 119.8
C6 C5 C4 119.48(13)
C6 C5 H5 120.3
C4 C5 H5 120.3
C5 C6 C1 121.58(13)
C5 C6 H6 119.2
C1 C6 H6 119.2
O1 C7 C1 109.25(10)
O1 C7 H7A 109.8
C1 C7 H7A 109.8
O1 C7 H7B 109.8
C1 C7 H7B 109.8
H7A C7 H7B 108.3
C7 O1 H1 111.1(11)
C2 O2 H2 112.2(10)

loop_
_geom_bond_atom_site_label_1
_geom_bond_atom_site_label_2
_geom_bond_distance
C1 C6 1.3902(19)
C1 C2 1.3983(18)
C1 C7 1.4952(19)
C2 O2 1.3721(15)
C2 C3 1.3814(19)
C3 C4 1.3805(19)
C3 H3 0.95
C4 C5 1.383(2)
C4 H4 0.95
C5 C6 1.379(2)
C5 H5 0.95
C6 H6 0.95
C7 O1 1.4329(16)
C7 H7A 0.99
C7 H7B 0.99
O1 H1 0.861(17)
O2 H2 0.851(17)

loop_
_geom_hbond_atom_site_label_D
_geom_hbond_atom_site_label_H
_geom_hbond_atom_site_label_A
_geom_hbond_distance_DH
_geom_hbond_distance_HA
_geom_hbond_distance_DA
_geom_hbond_angle_DHA
_geom_hbond_site_symmetry_A
O1 H1 O2 0.86(2) 1.93(2) 2.783(1) 169(2) 3_666
O2 H2 O1 0.85(2) 1.84(2) 2.670(1) 166(2) 4_576

loop_
_geom_torsion_atom_site_label_1
_geom_torsion_atom_site_label_2
_geom_torsion_atom_site_label_3
_geom_torsion_atom_site_label_4
_geom_torsion
C6 C1 C2 O2 -178.92(11)
C7 C1 C2 O2 1.92(18)
C6 C1 C2 C3 0.58(19)
C7 C1 C2 C3 -178.59(12)
O2 C2 C3 C4 179.23(12)
C1 C2 C3 C4 -0.2(2)
C2 C3 C4 C5 -0.2(2)
C3 C4 C5 C6 0.3(2)
C4 C5 C6 C1 0.0(2)
C2 C1 C6 C5 -0.5(2)
C7 C1 C6 C5 178.70(12)
C6 C1 C7 O1 -106.57(14)
C2 C1 C7 O1 72.56(15)
